data_7018646
loop_
_publ_author_name
'Sickerman, Nathaniel S.'
'Park, Young Jun'
'Ng, Gary K.-Y.'
'Bates, Jefferson E.'
'Hilkert, Mark'
'Ziller, Joseph W.'
'Furche, Filipp'
'Borovik, A. S.'

_publ_section_title
;
 Synthesis, structure, and physical properties for a series of trigonal
 bipyramidal M(II)-Cl complexes with intramolecular hydrogen bonds.
;
_journal_issue 15
_journal_name_full 'Dalton transactions (Cambridge, England : 2003)'
_journal_page_first 4358
_journal_page_last 4364
_journal_paper_doi 10.1039/c2dt12244h
_journal_volume 41
_journal_year 2012
_chemical_formula_sum 'C39 H47 B Cl N7 Ni O3'
_chemical_formula_weight 766.81
_chemical_name_systematic
;
?
;
_space_group_IT_number 2
_symmetry_cell_setting triclinic
_symmetry_space_group_name_Hall '-P 1'
_symmetry_space_group_name_H-M 'P -1'
_atom_sites_solution_hydrogens mixed
_atom_sites_solution_primary direct
_atom_sites_solution_secondary difmap
_audit_creation_method SHELXTL
_cell_angle_alpha 89.1512(5)
_cell_angle_beta 75.4318(5)
_cell_angle_gamma 71.8214(5)
_cell_formula_units_Z 2
_cell_length_a 11.2415(4)
_cell_length_b 12.4842(5)
_cell_length_c 14.1654(5)
_cell_measurement_reflns_used 9935
_cell_measurement_temperature 98(2)
_cell_measurement_theta_max 28.27
_cell_measurement_theta_min 2.20
_cell_volume 1823.65(12)
_computing_cell_refinement 'Bruker SAINT'
_computing_data_collection 'Bruker APEX2'
_computing_data_reduction 'Bruker SAINT'
_computing_molecular_graphics 'Bruker SHELXTL'
_computing_publication_material 'Bruker SHELXTL'
_computing_structure_refinement 'SHELXL-97 (Sheldrick, 2008)'
_computing_structure_solution 'SHELXS-97 (Sheldrick, 2008)'
_diffrn_ambient_temperature 98(2)
_diffrn_measured_fraction_theta_full 0.962
_diffrn_measured_fraction_theta_max 0.962
_diffrn_measurement_device_type 'Bruker APEX-II CCD'
_diffrn_measurement_method '\f and \w scans'
_diffrn_radiation_monochromator graphite
_diffrn_radiation_source 'fine-focus sealed tube'
_diffrn_radiation_type MoK\a
_diffrn_radiation_wavelength 0.71073
_diffrn_reflns_av_R_equivalents 0.0250
_diffrn_reflns_av_sigmaI/netI 0.0332
_diffrn_reflns_limit_h_max 14
_diffrn_reflns_limit_h_min -14
_diffrn_reflns_limit_k_max 16
_diffrn_reflns_limit_k_min -16
_diffrn_reflns_limit_l_max 18
_diffrn_reflns_limit_l_min -18
_diffrn_reflns_number 22128
_diffrn_reflns_theta_full 28.29
_diffrn_reflns_theta_max 28.29
_diffrn_reflns_theta_min 2.14
_exptl_absorpt_coefficient_mu 0.654
_exptl_absorpt_correction_T_max 0.9680
_exptl_absorpt_correction_T_min 0.8694
_exptl_absorpt_correction_type multi-scan
_exptl_absorpt_process_details 'Bruker SADABS'
_exptl_crystal_colour green
_exptl_crystal_density_diffrn 1.396
_exptl_crystal_density_method 'not measured'
_exptl_crystal_description plate
_exptl_crystal_F_000 808
_exptl_crystal_size_max 0.22
_exptl_crystal_size_mid 0.20
_exptl_crystal_size_min 0.05
_refine_diff_density_max 0.378
_refine_diff_density_min -0.249
_refine_diff_density_rms 0.055
_refine_ls_extinction_method none
_refine_ls_goodness_of_fit_ref 1.024
_refine_ls_hydrogen_treatment mixed
_refine_ls_matrix_type full
_refine_ls_number_parameters 481
_refine_ls_number_reflns 8694
_refine_ls_number_restraints 0
_refine_ls_restrained_S_all 1.024
_refine_ls_R_factor_all 0.0416
_refine_ls_R_factor_gt 0.0323
_refine_ls_shift/su_max 0.002
_refine_ls_shift/su_mean 0.000
_refine_ls_structure_factor_coef Fsqd
_refine_ls_weighting_details 'calc w=1/[\s^2^(Fo^2^)+(0.0346P)^2^+0.8088P] where P=(Fo^2^+2Fc^2^)/3'
_refine_ls_weighting_scheme calc
_refine_ls_wR_factor_gt 0.0743
_refine_ls_wR_factor_ref 0.0785
_reflns_number_gt 7304
_reflns_number_total 8694
_reflns_threshold_expression >2sigma(I)
_cod_data_source_file c2dt12244h.txt
_cod_data_source_block asb137
_cod_depositor_comments
;
The following automatic conversions were performed:

'_symmetry_cell_setting' value 'Triclinic' changed to 'triclinic'
according to /home/saulius/struct/CIF-dictionaries/cif_core.dic
dictionary named 'cif_core.dic' version 2.4.1 from 2010-06-29.

Automatic conversion script
Id: cif_fix_values 1715 2011-07-08 13:25:40Z adriana 
;
_cod_original_sg_symbol_H-M P-1
_cod_database_code 7018646

loop_
_symmetry_equiv_pos_as_xyz
'x, y, z'
'-x, -y, -z'

loop_
_atom_site_label
_atom_site_type_symbol
_atom_site_fract_x
_atom_site_fract_y
_atom_site_fract_z
_atom_site_U_iso_or_equiv
_atom_site_adp_type
_atom_site_occupancy
_atom_site_symmetry_multiplicity
_atom_site_calc_flag
_atom_site_refinement_flags
Ni1 Ni 1.001372(19) 0.304927(16) 0.700969(14) 0.01307(6) Uani 1 1 d .
Cl1 Cl 1.12967(4) 0.21579(3) 0.54448(3) 0.01641(8) Uani 1 1 d .
O1 O 1.29297(11) 0.12235(9) 0.83972(8) 0.0175(2) Uani 1 1 d .
O2 O 0.77057(11) 0.08300(9) 0.72335(8) 0.0190(2) Uani 1 1 d .
O3 O 1.05865(11) 0.61970(9) 0.60227(8) 0.0174(2) Uani 1 1 d .
N1 N 0.87450(12) 0.38677(11) 0.83162(9) 0.0151(3) Uani 1 1 d .
N2 N 1.11358(13) 0.22479(11) 0.78864(9) 0.0158(3) Uani 1 1 d .
N3 N 0.85781(12) 0.22897(11) 0.71497(10) 0.0166(3) Uani 1 1 d .
N4 N 1.01510(12) 0.46577(11) 0.67664(9) 0.0152(3) Uani 1 1 d .
N5 N 1.31399(13) 0.12218(12) 0.68029(11) 0.0188(3) Uani 1 1 d .
N6 N 0.96965(14) 0.05054(11) 0.62914(10) 0.0183(3) Uani 1 1 d .
N7 N 1.18338(13) 0.45067(12) 0.53321(10) 0.0192(3) Uani 1 1 d .
H5 H 1.2874(19) 0.1330(16) 0.6282(15) 0.023(5) Uiso 1 1 d .
H6 H 1.039(2) 0.0644(17) 0.6109(15) 0.027(5) Uiso 1 1 d .
H7 H 1.194(2) 0.3840(19) 0.5200(16) 0.032(6) Uiso 1 1 d .
C1 C 0.90609(16) 0.31011(14) 0.90926(12) 0.0204(3) Uani 1 1 d .
H1A H 0.8690 0.2480 0.9085 0.024 Uiso 1 1 calc R
H1B H 0.8670 0.3525 0.9740 0.024 Uiso 1 1 calc R
C2 C 1.05229(16) 0.26107(15) 0.89332(12) 0.0205(3) Uani 1 1 d .
H2A H 1.0863 0.3188 0.9135 0.025 Uiso 1 1 calc R
H2B H 1.0730 0.1956 0.9335 0.025 Uiso 1 1 calc R
C3 C 1.23242(15) 0.16010(13) 0.76881(11) 0.0156(3) Uani 1 1 d .
C4 C 1.42940(16) 0.06153(14) 0.79360(13) 0.0202(3) Uani 1 1 d .
H4A H 1.4599 -0.0090 0.8259 0.024 Uiso 1 1 calc R
H4B H 1.4845 0.1090 0.7966 0.024 Uiso 1 1 calc R
C5 C 1.43232(16) 0.03556(14) 0.68805(13) 0.0201(3) Uani 1 1 d .
H5A H 1.5100 0.0445 0.6414 0.024 Uiso 1 1 calc R
H5B H 1.4286 -0.0415 0.6778 0.024 Uiso 1 1 calc R
C6 C 0.74210(15) 0.40236(13) 0.82179(12) 0.0180(3) Uani 1 1 d .
H6A H 0.7205 0.4611 0.7755 0.022 Uiso 1 1 calc R
H6B H 0.6786 0.4283 0.8860 0.022 Uiso 1 1 calc R
C7 C 0.73318(16) 0.29159(14) 0.78465(12) 0.0203(3) Uani 1 1 d .
H7A H 0.7141 0.2453 0.8403 0.024 Uiso 1 1 calc R
H7B H 0.6621 0.3076 0.7518 0.024 Uiso 1 1 calc R
C8 C 0.86804(15) 0.12674(14) 0.68954(11) 0.0164(3) Uani 1 1 d .
C9 C 0.81164(17) -0.03225(14) 0.67953(12) 0.0204(3) Uani 1 1 d .
H9A H 0.7687 -0.0356 0.6271 0.024 Uiso 1 1 calc R
H9B H 0.7905 -0.0845 0.7294 0.024 Uiso 1 1 calc R
C10 C 0.95776(17) -0.06266(14) 0.63801(12) 0.0200(3) Uani 1 1 d .
H10A H 1.0058 -0.1059 0.6835 0.024 Uiso 1 1 calc R
H10B H 0.9877 -0.1059 0.5738 0.024 Uiso 1 1 calc R
C11 C 0.89403(16) 0.49604(13) 0.84687(12) 0.0188(3) Uani 1 1 d .
H11A H 0.9700 0.4840 0.8739 0.023 Uiso 1 1 calc R
H11B H 0.8168 0.5464 0.8944 0.023 Uiso 1 1 calc R
C12 C 0.91597(16) 0.55063(13) 0.75071(11) 0.0173(3) Uani 1 1 d .
H12A H 0.8341 0.5778 0.7304 0.021 Uiso 1 1 calc R
H12B H 0.9457 0.6161 0.7578 0.021 Uiso 1 1 calc R
C13 C 1.08281(15) 0.50733(13) 0.60721(11) 0.0153(3) Uani 1 1 d .
C14 C 1.15994(16) 0.63872(14) 0.52310(12) 0.0193(3) Uani 1 1 d .
H14A H 1.2269 0.6553 0.5488 0.023 Uiso 1 1 calc R
H14B H 1.1232 0.7022 0.4852 0.023 Uiso 1 1 calc R
C15 C 1.21607(16) 0.52774(14) 0.46049(12) 0.0200(3) Uani 1 1 d .
H15A H 1.1741 0.5294 0.4066 0.024 Uiso 1 1 calc R
H15B H 1.3110 0.5082 0.4332 0.024 Uiso 1 1 calc R
B1 B 0.68536(16) 0.27357(14) 0.21392(12) 0.0122(3) Uani 1 1 d .
C16 C 0.64776(14) 0.26047(13) 0.33311(11) 0.0140(3) Uani 1 1 d .
C17 C 0.70527(16) 0.16224(13) 0.37559(12) 0.0177(3) Uani 1 1 d .
H17A H 0.7687 0.1008 0.3342 0.021 Uiso 1 1 calc R
C18 C 0.67310(17) 0.15107(15) 0.47612(13) 0.0234(4) Uani 1 1 d .
H18A H 0.7148 0.0829 0.5017 0.028 Uiso 1 1 calc R
C19 C 0.58079(17) 0.23854(15) 0.53898(12) 0.0236(4) Uani 1 1 d .
H19A H 0.5592 0.2313 0.6075 0.028 Uiso 1 1 calc R
C20 C 0.52046(16) 0.33683(15) 0.49991(12) 0.0223(4) Uani 1 1 d .
H20A H 0.4561 0.3975 0.5417 0.027 Uiso 1 1 calc R
C21 C 0.55430(15) 0.34659(14) 0.39916(12) 0.0181(3) Uani 1 1 d .
H21A H 0.5120 0.4149 0.3741 0.022 Uiso 1 1 calc R
C22 C 0.59241(14) 0.22739(12) 0.16284(11) 0.0133(3) Uani 1 1 d .
C23 C 0.46146(15) 0.24423(12) 0.20932(12) 0.0149(3) Uani 1 1 d .
H23A H 0.4283 0.2752 0.2751 0.018 Uiso 1 1 calc R
C24 C 0.37811(15) 0.21716(13) 0.16260(12) 0.0166(3) Uani 1 1 d .
H24A H 0.2900 0.2302 0.1969 0.020 Uiso 1 1 calc R
C25 C 0.42215(15) 0.17159(13) 0.06689(12) 0.0166(3) Uani 1 1 d .
H25A H 0.3652 0.1535 0.0351 0.020 Uiso 1 1 calc R
C26 C 0.55179(15) 0.15287(13) 0.01826(11) 0.0162(3) Uani 1 1 d .
H26A H 0.5842 0.1214 -0.0474 0.019 Uiso 1 1 calc R
C27 C 0.63392(15) 0.18029(13) 0.06587(11) 0.0153(3) Uani 1 1 d .
H27A H 0.7220 0.1666 0.0313 0.018 Uiso 1 1 calc R
C28 C 0.66116(14) 0.40726(12) 0.18999(11) 0.0127(3) Uani 1 1 d .
C29 C 0.61240(14) 0.45419(13) 0.11147(11) 0.0144(3) Uani 1 1 d .
H29A H 0.5836 0.4093 0.0744 0.017 Uiso 1 1 calc R
C30 C 0.60436(15) 0.56371(13) 0.08552(12) 0.0171(3) Uani 1 1 d .
H30A H 0.5713 0.5917 0.0314 0.021 Uiso 1 1 calc R
C31 C 0.64438(16) 0.63215(13) 0.13839(12) 0.0193(3) Uani 1 1 d .
H31A H 0.6403 0.7065 0.1203 0.023 Uiso 1 1 calc R
C32 C 0.69051(16) 0.59015(14) 0.21822(12) 0.0204(3) Uani 1 1 d .
H32A H 0.7168 0.6365 0.2559 0.024 Uiso 1 1 calc R
C33 C 0.69824(15) 0.48037(13) 0.24297(12) 0.0169(3) Uani 1 1 d .
H33A H 0.7299 0.4536 0.2980 0.020 Uiso 1 1 calc R
C34 C 0.83980(14) 0.20228(13) 0.16895(11) 0.0129(3) Uani 1 1 d .
C35 C 0.88401(15) 0.08424(13) 0.14856(11) 0.0164(3) Uani 1 1 d .
H35A H 0.8219 0.0455 0.1577 0.020 Uiso 1 1 calc R
C36 C 1.01484(16) 0.02206(13) 0.11559(12) 0.0189(3) Uani 1 1 d .
H36A H 1.0400 -0.0575 0.1031 0.023 Uiso 1 1 calc R
C37 C 1.10858(15) 0.07528(14) 0.10082(11) 0.0185(3) Uani 1 1 d .
H37A H 1.1980 0.0331 0.0781 0.022 Uiso 1 1 calc R
C38 C 1.06930(15) 0.19144(14) 0.11987(11) 0.0168(3) Uani 1 1 d .
H38A H 1.1321 0.2295 0.1102 0.020 Uiso 1 1 calc R
C39 C 0.93792(15) 0.25253(13) 0.15314(11) 0.0142(3) Uani 1 1 d .
H39A H 0.9137 0.3320 0.1657 0.017 Uiso 1 1 calc R

loop_
_atom_site_aniso_label
_atom_site_aniso_U_11
_atom_site_aniso_U_22
_atom_site_aniso_U_33
_atom_site_aniso_U_23
_atom_site_aniso_U_13
_atom_site_aniso_U_12
Ni1 0.01292(10) 0.01279(10) 0.01323(10) 0.00035(7) -0.00324(7) -0.00383(7)
Cl1 0.01683(18) 0.01667(18) 0.01489(18) -0.00103(14) -0.00304(14) -0.00493(14)
O1 0.0165(6) 0.0164(5) 0.0201(6) 0.0025(4) -0.0077(5) -0.0037(4)
O2 0.0193(6) 0.0175(6) 0.0223(6) 0.0014(5) -0.0049(5) -0.0093(5)
O3 0.0193(6) 0.0147(5) 0.0187(6) 0.0028(4) -0.0043(5) -0.0068(5)
N1 0.0150(6) 0.0138(6) 0.0161(6) 0.0016(5) -0.0036(5) -0.0042(5)
N2 0.0155(6) 0.0167(6) 0.0139(6) 0.0020(5) -0.0032(5) -0.0041(5)
N3 0.0142(6) 0.0166(7) 0.0176(7) -0.0009(5) -0.0018(5) -0.0049(5)
N4 0.0148(6) 0.0143(6) 0.0154(6) -0.0012(5) -0.0031(5) -0.0036(5)
N5 0.0153(7) 0.0193(7) 0.0186(7) 0.0010(6) -0.0051(6) -0.0004(5)
N6 0.0195(7) 0.0161(7) 0.0190(7) -0.0011(5) -0.0019(6) -0.0074(6)
N7 0.0179(7) 0.0162(7) 0.0207(7) 0.0013(6) -0.0003(6) -0.0052(6)
C1 0.0196(8) 0.0222(8) 0.0163(8) 0.0033(6) -0.0026(6) -0.0040(7)
C2 0.0198(8) 0.0234(8) 0.0149(8) 0.0010(6) -0.0033(6) -0.0030(7)
C3 0.0194(8) 0.0126(7) 0.0181(8) 0.0039(6) -0.0072(6) -0.0081(6)
C4 0.0161(8) 0.0151(8) 0.0292(9) 0.0004(7) -0.0086(7) -0.0023(6)
C5 0.0153(8) 0.0169(8) 0.0269(9) 0.0002(7) -0.0069(7) -0.0024(6)
C6 0.0142(7) 0.0182(8) 0.0201(8) 0.0001(6) -0.0028(6) -0.0046(6)
C7 0.0157(8) 0.0204(8) 0.0232(8) -0.0018(7) -0.0011(7) -0.0066(6)
C8 0.0182(8) 0.0199(8) 0.0144(7) 0.0044(6) -0.0070(6) -0.0084(6)
C9 0.0274(9) 0.0165(8) 0.0226(8) 0.0027(6) -0.0117(7) -0.0104(7)
C10 0.0266(9) 0.0160(8) 0.0203(8) 0.0018(6) -0.0089(7) -0.0086(7)
C11 0.0209(8) 0.0177(8) 0.0172(8) -0.0028(6) -0.0034(6) -0.0065(6)
C12 0.0189(8) 0.0143(7) 0.0170(8) -0.0014(6) -0.0022(6) -0.0049(6)
C13 0.0152(7) 0.0153(7) 0.0184(8) 0.0015(6) -0.0088(6) -0.0054(6)
C14 0.0186(8) 0.0218(8) 0.0198(8) 0.0066(6) -0.0053(7) -0.0097(7)
C15 0.0175(8) 0.0227(8) 0.0192(8) 0.0046(7) -0.0031(6) -0.0070(7)
B1 0.0116(8) 0.0129(8) 0.0124(8) 0.0005(6) -0.0038(6) -0.0039(6)
C16 0.0123(7) 0.0169(7) 0.0159(7) 0.0008(6) -0.0045(6) -0.0081(6)
C17 0.0176(8) 0.0166(8) 0.0189(8) 0.0006(6) -0.0033(6) -0.0068(6)
C18 0.0287(9) 0.0220(9) 0.0223(9) 0.0093(7) -0.0084(7) -0.0111(7)
C19 0.0260(9) 0.0332(10) 0.0160(8) 0.0047(7) -0.0042(7) -0.0165(8)
C20 0.0176(8) 0.0278(9) 0.0190(8) -0.0027(7) -0.0003(7) -0.0071(7)
C21 0.0138(7) 0.0208(8) 0.0180(8) 0.0010(6) -0.0035(6) -0.0039(6)
C22 0.0141(7) 0.0089(7) 0.0177(7) 0.0031(6) -0.0053(6) -0.0039(6)
C23 0.0146(7) 0.0113(7) 0.0184(8) 0.0006(6) -0.0042(6) -0.0036(6)
C24 0.0108(7) 0.0136(7) 0.0255(8) 0.0032(6) -0.0051(6) -0.0036(6)
C25 0.0163(8) 0.0133(7) 0.0241(8) 0.0034(6) -0.0107(6) -0.0061(6)
C26 0.0181(8) 0.0156(7) 0.0161(8) 0.0006(6) -0.0061(6) -0.0054(6)
C27 0.0134(7) 0.0149(7) 0.0180(8) 0.0015(6) -0.0034(6) -0.0055(6)
C28 0.0087(7) 0.0122(7) 0.0146(7) -0.0025(6) -0.0004(6) -0.0016(6)
C29 0.0119(7) 0.0140(7) 0.0171(7) -0.0022(6) -0.0036(6) -0.0038(6)
C30 0.0155(8) 0.0163(8) 0.0185(8) 0.0018(6) -0.0049(6) -0.0031(6)
C31 0.0210(8) 0.0119(7) 0.0240(8) 0.0016(6) -0.0052(7) -0.0041(6)
C32 0.0230(8) 0.0167(8) 0.0239(9) -0.0026(6) -0.0082(7) -0.0080(7)
C33 0.0171(8) 0.0172(8) 0.0172(8) -0.0001(6) -0.0065(6) -0.0050(6)
C34 0.0134(7) 0.0145(7) 0.0111(7) 0.0006(6) -0.0046(6) -0.0037(6)
C35 0.0167(8) 0.0157(7) 0.0181(8) -0.0001(6) -0.0057(6) -0.0058(6)
C36 0.0204(8) 0.0133(7) 0.0202(8) -0.0028(6) -0.0068(7) 0.0001(6)
C37 0.0138(7) 0.0227(8) 0.0149(8) -0.0019(6) -0.0052(6) 0.0013(6)
C38 0.0134(7) 0.0245(8) 0.0143(7) 0.0008(6) -0.0048(6) -0.0073(6)
C39 0.0148(7) 0.0152(7) 0.0124(7) -0.0007(6) -0.0046(6) -0.0039(6)

loop_
_atom_type_symbol
_atom_type_description
_atom_type_scat_dispersion_real
_atom_type_scat_dispersion_imag
_atom_type_scat_source
C C 0.0033 0.0016 'International Tables Vol C Tables 4.2.6.8 and 6.1.1.4'
H H 0.0000 0.0000 'International Tables Vol C Tables 4.2.6.8 and 6.1.1.4'
B B 0.0013 0.0007 'International Tables Vol C Tables 4.2.6.8 and 6.1.1.4'
N N 0.0061 0.0033 'International Tables Vol C Tables 4.2.6.8 and 6.1.1.4'
O O 0.0106 0.0060 'International Tables Vol C Tables 4.2.6.8 and 6.1.1.4'
Cl Cl 0.1484 0.1585 'International Tables Vol C Tables 4.2.6.8 and 6.1.1.4'
Ni Ni 0.3393 1.1124 'International Tables Vol C Tables 4.2.6.8 and 6.1.1.4'

loop_
_geom_angle_atom_site_label_1
_geom_angle_atom_site_label_2
_geom_angle_atom_site_label_3
_geom_angle
N2 Ni1 N4 111.16(5)
N2 Ni1 N1 83.76(5)
N4 Ni1 N1 82.09(5)
N2 Ni1 N3 106.15(5)
N4 Ni1 N3 136.15(5)
N1 Ni1 N3 79.86(5)
N2 Ni1 Cl1 101.33(4)
N4 Ni1 Cl1 97.76(4)
N1 Ni1 Cl1 174.54(4)
N3 Ni1 Cl1 96.69(4)
C3 O1 C4 108.53(12)
C8 O2 C9 108.19(12)
C13 O3 C14 108.19(12)
C11 N1 C6 111.54(12)
C11 N1 C1 111.57(12)
C6 N1 C1 111.92(12)
C11 N1 Ni1 109.21(9)
C6 N1 Ni1 106.27(9)
C1 N1 Ni1 106.01(9)
C3 N2 C2 115.24(13)
C3 N2 Ni1 131.45(11)
C2 N2 Ni1 112.66(10)
C8 N3 C7 114.55(13)
C8 N3 Ni1 129.58(11)
C7 N3 Ni1 114.02(10)
C13 N4 C12 114.50(13)
C13 N4 Ni1 133.93(11)
C12 N4 Ni1 111.23(9)
C3 N5 C5 111.36(14)
C8 N6 C10 110.98(14)
C13 N7 C15 110.30(13)
N1 C1 C2 110.48(13)
N2 C2 C1 109.28(13)
N2 C3 N5 127.83(15)
N2 C3 O1 121.88(14)
N5 C3 O1 110.28(13)
O1 C4 C5 104.23(12)
N5 C5 C4 100.15(13)
N1 C6 C7 110.46(13)
N3 C7 C6 109.25(13)
N3 C8 N6 127.59(15)
N3 C8 O2 121.81(15)
N6 C8 O2 110.60(14)
O2 C9 C10 104.81(12)
N6 C10 C9 99.88(13)
N1 C11 C12 109.75(13)
N4 C12 C11 108.33(13)
N4 C13 N7 127.69(14)
N4 C13 O3 121.58(14)
N7 C13 O3 110.73(13)
O3 C14 C15 103.72(12)
N7 C15 C14 100.24(13)
C34 B1 C22 111.54(12)
C34 B1 C28 108.87(12)
C22 B1 C28 107.20(12)
C34 B1 C16 108.23(12)
C22 B1 C16 110.10(12)
C28 B1 C16 110.92(12)
C17 C16 C21 115.00(14)
C17 C16 B1 122.68(14)
C21 C16 B1 122.31(14)
C18 C17 C16 122.65(15)
C19 C18 C17 120.54(16)
C18 C19 C20 118.71(16)
C19 C20 C21 119.92(16)
C20 C21 C16 123.18(16)
C23 C22 C27 115.13(14)
C23 C22 B1 121.96(13)
C27 C22 B1 122.53(13)
C24 C23 C22 122.47(15)
C25 C24 C23 120.81(15)
C24 C25 C26 118.55(14)
C25 C26 C27 120.01(15)
C26 C27 C22 123.03(14)
C29 C28 C33 115.05(14)
C29 C28 B1 123.03(13)
C33 C28 B1 121.73(13)
C30 C29 C28 122.85(14)
C31 C30 C29 120.25(15)
C30 C31 C32 118.91(15)
C31 C32 C33 120.08(15)
C32 C33 C28 122.82(15)
C39 C34 C35 114.78(14)
C39 C34 B1 122.98(13)
C35 C34 B1 122.15(13)
C36 C35 C34 122.77(15)
C37 C36 C35 120.50(15)
C36 C37 C38 118.62(15)
C37 C38 C39 120.22(15)
C38 C39 C34 123.11(15)

loop_
_geom_bond_atom_site_label_1
_geom_bond_atom_site_label_2
_geom_bond_distance
Ni1 N2 2.0245(13)
Ni1 N4 2.0786(13)
Ni1 N1 2.0790(13)
Ni1 N3 2.0812(13)
Ni1 Cl1 2.3866(4)
O1 C3 1.3505(18)
O1 C4 1.4627(19)
O2 C8 1.3526(19)
O2 C9 1.4616(19)
O3 C13 1.3474(18)
O3 C14 1.4592(19)
N1 C11 1.475(2)
N1 C6 1.482(2)
N1 C1 1.485(2)
N2 C3 1.289(2)
N2 C2 1.480(2)
N3 C8 1.294(2)
N3 C7 1.481(2)
N4 C13 1.292(2)
N4 C12 1.474(2)
N5 C3 1.344(2)
N5 C5 1.457(2)
N6 C8 1.340(2)
N6 C10 1.461(2)
N7 C13 1.343(2)
N7 C15 1.457(2)
C1 C2 1.522(2)
C4 C5 1.525(2)
C6 C7 1.528(2)
C9 C10 1.523(2)
C11 C12 1.513(2)
C14 C15 1.521(2)
B1 C34 1.646(2)
B1 C22 1.648(2)
B1 C28 1.650(2)
B1 C16 1.653(2)
C16 C17 1.401(2)
C16 C21 1.402(2)
C17 C18 1.394(2)
C18 C19 1.385(3)
C19 C20 1.386(3)
C20 C21 1.395(2)
C22 C23 1.403(2)
C22 C27 1.407(2)
C23 C24 1.395(2)
C24 C25 1.384(2)
C25 C26 1.393(2)
C26 C27 1.393(2)
C28 C29 1.403(2)
C28 C33 1.409(2)
C29 C30 1.392(2)
C30 C31 1.386(2)
C31 C32 1.389(2)
C32 C33 1.391(2)
C34 C39 1.401(2)
C34 C35 1.409(2)
C35 C36 1.392(2)
C36 C37 1.385(2)
C37 C38 1.387(2)
C38 C39 1.394(2)

loop_
_geom_torsion_atom_site_label_1
_geom_torsion_atom_site_label_2
_geom_torsion_atom_site_label_3
_geom_torsion_atom_site_label_4
_geom_torsion
N2 Ni1 N1 C11 96.12(10)
N4 Ni1 N1 C11 -16.32(10)
N3 Ni1 N1 C11 -156.19(11)
Cl1 Ni1 N1 C11 -105.1(4)
N2 Ni1 N1 C6 -143.43(10)
N4 Ni1 N1 C6 104.12(10)
N3 Ni1 N1 C6 -35.75(9)
Cl1 Ni1 N1 C6 15.4(5)
N2 Ni1 N1 C1 -24.21(10)
N4 Ni1 N1 C1 -136.66(10)
N3 Ni1 N1 C1 83.48(10)
Cl1 Ni1 N1 C1 134.6(4)
N4 Ni1 N2 C3 -90.35(15)
N1 Ni1 N2 C3 -169.35(15)
N3 Ni1 N2 C3 113.13(14)
Cl1 Ni1 N2 C3 12.66(15)
N4 Ni1 N2 C2 79.79(11)
N1 Ni1 N2 C2 0.79(10)
N3 Ni1 N2 C2 -76.73(11)
Cl1 Ni1 N2 C2 -177.20(10)
N2 Ni1 N3 C8 -65.50(15)
N4 Ni1 N3 C8 146.94(13)
N1 Ni1 N3 C8 -145.90(15)
Cl1 Ni1 N3 C8 38.38(14)
N2 Ni1 N3 C7 97.95(11)
N4 Ni1 N3 C7 -49.61(14)
N1 Ni1 N3 C7 17.55(11)
Cl1 Ni1 N3 C7 -158.17(10)
N2 Ni1 N4 C13 96.82(15)
N1 Ni1 N4 C13 176.94(16)
N3 Ni1 N4 C13 -116.72(15)
Cl1 Ni1 N4 C13 -8.57(15)
N2 Ni1 N4 C12 -90.42(11)
N1 Ni1 N4 C12 -10.30(10)
N3 Ni1 N4 C12 56.04(13)
Cl1 Ni1 N4 C12 164.20(9)
C11 N1 C1 C2 -75.39(16)
C6 N1 C1 C2 158.84(13)
Ni1 N1 C1 C2 43.39(15)
C3 N2 C2 C1 -165.52(14)
Ni1 N2 C2 C1 22.64(16)
N1 C1 C2 N2 -44.31(18)
C2 N2 C3 N5 -174.36(15)
Ni1 N2 C3 N5 -4.4(3)
C2 N2 C3 O1 4.3(2)
Ni1 N2 C3 O1 174.26(10)
C5 N5 C3 N2 -170.02(15)
C5 N5 C3 O1 11.18(18)
C4 O1 C3 N2 -174.07(14)
C4 O1 C3 N5 4.82(16)
C3 O1 C4 C5 -17.67(16)
C3 N5 C5 C4 -20.98(17)
O1 C4 C5 N5 22.25(15)
C11 N1 C6 C7 167.90(13)
C1 N1 C6 C7 -66.31(17)
Ni1 N1 C6 C7 48.97(14)
C8 N3 C7 C6 170.53(14)
Ni1 N3 C7 C6 4.50(16)
N1 C6 C7 N3 -35.21(18)
C7 N3 C8 N6 -178.96(15)
Ni1 N3 C8 N6 -15.6(3)
C7 N3 C8 O2 1.2(2)
Ni1 N3 C8 O2 164.56(11)
C10 N6 C8 N3 165.49(16)
C10 N6 C8 O2 -14.64(18)
C9 O2 C8 N3 178.85(14)
C9 O2 C8 N6 -1.03(17)
C8 O2 C9 C10 15.14(16)
C8 N6 C10 C9 22.56(17)
O2 C9 C10 N6 -21.73(15)
C6 N1 C11 C12 -77.40(16)
C1 N1 C11 C12 156.62(13)
Ni1 N1 C11 C12 39.76(15)
C13 N4 C12 C11 -151.57(14)
Ni1 N4 C12 C11 34.15(15)
N1 C11 C12 N4 -48.84(17)
C12 N4 C13 N7 176.25(15)
Ni1 N4 C13 N7 -11.2(3)
C12 N4 C13 O3 -2.9(2)
Ni1 N4 C13 O3 169.66(10)
C15 N7 C13 N4 168.69(16)
C15 N7 C13 O3 -12.06(18)
C14 O3 C13 N4 173.60(14)
C14 O3 C13 N7 -5.70(17)
C13 O3 C14 C15 19.90(16)
C13 N7 C15 C14 23.18(17)
O3 C14 C15 N7 -24.96(15)
C34 B1 C16 C17 -33.40(18)
C22 B1 C16 C17 88.75(17)
C28 B1 C16 C17 -152.77(14)
C34 B1 C16 C21 147.53(14)
C22 B1 C16 C21 -90.32(17)
C28 B1 C16 C21 28.17(19)
C21 C16 C17 C18 -0.6(2)
B1 C16 C17 C18 -179.72(14)
C16 C17 C18 C19 0.2(3)
C17 C18 C19 C20 0.5(3)
C18 C19 C20 C21 -0.7(2)
C19 C20 C21 C16 0.3(3)
C17 C16 C21 C20 0.3(2)
B1 C16 C21 C20 179.47(14)
C34 B1 C22 C23 157.08(13)
C28 B1 C22 C23 -83.83(16)
C16 B1 C22 C23 36.92(19)
C34 B1 C22 C27 -30.39(19)
C28 B1 C22 C27 88.70(16)
C16 B1 C22 C27 -150.55(14)
C27 C22 C23 C24 -0.5(2)
B1 C22 C23 C24 172.52(14)
C22 C23 C24 C25 0.1(2)
C23 C24 C25 C26 0.3(2)
C24 C25 C26 C27 -0.2(2)
C25 C26 C27 C22 -0.2(2)
C23 C22 C27 C26 0.5(2)
B1 C22 C27 C26 -172.46(14)
C34 B1 C28 C29 98.69(16)
C22 B1 C28 C29 -22.11(19)
C16 B1 C28 C29 -142.33(14)
C34 B1 C28 C33 -76.09(17)
C22 B1 C28 C33 163.11(13)
C16 B1 C28 C33 42.89(18)
C33 C28 C29 C30 1.8(2)
B1 C28 C29 C30 -173.32(14)
C28 C29 C30 C31 -0.6(2)
C29 C30 C31 C32 -1.0(2)
C30 C31 C32 C33 1.2(2)
C31 C32 C33 C28 0.2(3)
C29 C28 C33 C32 -1.6(2)
B1 C28 C33 C32 173.59(15)
C22 B1 C34 C39 143.05(14)
C28 B1 C34 C39 24.96(19)
C16 B1 C34 C39 -95.69(16)
C22 B1 C34 C35 -40.65(19)
C28 B1 C34 C35 -158.74(13)
C16 B1 C34 C35 80.61(17)
C39 C34 C35 C36 0.2(2)
B1 C34 C35 C36 -176.39(14)
C34 C35 C36 C37 -0.3(2)
C35 C36 C37 C38 0.2(2)
C36 C37 C38 C39 0.0(2)
C37 C38 C39 C34 -0.1(2)
C35 C34 C39 C38 0.0(2)
B1 C34 C39 C38 176.56(14)
